data_4331155
loop_
_publ_author_name
'David de Bellefeuille'
'Mohammad S. Askari'
'Benedikt Lassalle-Kaiser'
'Yves Journaux'
'Ally Aukauloo'
'Maylis Orio'
'Fabrice Thomas'
'Xavier Ottenwaelder'

_publ_contact_author_address
;
Concordia University
Department of Chemistry and Biochemistry
7141 Sherbrooke Street West
Montr\'eal, Qu\'ebec
Canada H4B 1R6
;
_publ_contact_author_email dr.x@concordia.ca
_publ_contact_author_fax '+1 514 848 2868'
_publ_contact_author_name 'Ottenwaelder, Xavier'
_publ_contact_author_phone '+1 514 848 2424 ext 8934'
_publ_section_title
;
 Reversible Double Oxidation and Protonation of the Non-Innocent Bridge in
 a Nickel(II) Salophen Complex
;
_journal_name_full 'Inorganic Chemistry'
_journal_page_first 12796
_journal_page_last 12804
_journal_paper_doi 10.1021/ic301684h
_journal_volume 51
_journal_year 2012
_chemical_formula_moiety 'C40 H57 N4 Ni O2, F6 Sb'
_chemical_formula_sum 'C40 H57 F6 N4 Ni O2 Sb'
_chemical_formula_weight 920.36
_space_group_IT_number 14
_symmetry_cell_setting monoclinic
_symmetry_space_group_name_Hall '-P 2ybc'
_symmetry_space_group_name_H-M 'P 1 21/c 1'
_atom_sites_solution_hydrogens geom
_atom_sites_solution_primary direct
_atom_sites_solution_secondary difmap
_audit_creation_method SHELXL-97
_audit_update_record
;
2012-07-24 # Formatted by publCIF
;
_cell_angle_alpha 90.00
_cell_angle_beta 111.3800(10)
_cell_angle_gamma 90.00
_cell_formula_units_Z 4
_cell_length_a 15.5147(3)
_cell_length_b 9.0739(2)
_cell_length_c 32.0739(6)
_cell_measurement_reflns_used 9008
_cell_measurement_temperature 110(2)
_cell_measurement_theta_max 67.88
_cell_measurement_theta_min 2.96
_cell_volume 4204.60(15)
_computing_cell_refinement 'Bruker SAINT'
_computing_data_collection 'Bruker APEX2'
_computing_data_reduction 'Bruker SAINT'
_computing_molecular_graphics 'Bruker SHELXTL'
_computing_publication_material 'Bruker SHELXTL'
_computing_structure_refinement 'SHELXL-97 (Sheldrick, 2008)'
_computing_structure_solution 'SHELXS-97 (Sheldrick, 2008)'
_diffrn_ambient_temperature 110(2)
_diffrn_measured_fraction_theta_full 0.996
_diffrn_measured_fraction_theta_max 0.996
_diffrn_measurement_device_type 'Bruker APEX-II CCD'
_diffrn_measurement_method '\f and \w scans'
_diffrn_radiation_monochromator graphite
_diffrn_radiation_source 'fine-focus sealed tube'
_diffrn_radiation_type CuK\a
_diffrn_radiation_wavelength 1.54178
_diffrn_reflns_av_R_equivalents 0.0871
_diffrn_reflns_av_sigmaI/netI 0.0430
_diffrn_reflns_limit_h_max 18
_diffrn_reflns_limit_h_min -18
_diffrn_reflns_limit_k_max 10
_diffrn_reflns_limit_k_min -10
_diffrn_reflns_limit_l_max 38
_diffrn_reflns_limit_l_min -38
_diffrn_reflns_number 56704
_diffrn_reflns_theta_full 68.31
_diffrn_reflns_theta_max 68.31
_diffrn_reflns_theta_min 2.96
_exptl_absorpt_coefficient_mu 6.201
_exptl_absorpt_correction_T_max 0.7531
_exptl_absorpt_correction_T_min 0.5057
_exptl_absorpt_correction_type multi-scan
_exptl_absorpt_process_details 'SADABS V2008/1 (Bruker AXS)'
_exptl_crystal_colour red
_exptl_crystal_density_diffrn 1.454
_exptl_crystal_description rod
_exptl_crystal_F_000 1896
_exptl_crystal_size_max 0.424
_exptl_crystal_size_mid 0.073
_exptl_crystal_size_min 0.041
_refine_diff_density_max 1.072
_refine_diff_density_min -1.058
_refine_diff_density_rms 0.105
_refine_ls_extinction_method none
_refine_ls_goodness_of_fit_ref 1.094
_refine_ls_hydrogen_treatment mixed
_refine_ls_matrix_type full
_refine_ls_number_parameters 506
_refine_ls_number_reflns 7678
_refine_ls_number_restraints 1
_refine_ls_restrained_S_all 1.094
_refine_ls_R_factor_all 0.0468
_refine_ls_R_factor_gt 0.0382
_refine_ls_shift/su_max 0.001
_refine_ls_shift/su_mean 0.000
_refine_ls_structure_factor_coef Fsqd
_refine_ls_weighting_details 'calc w=1/[\s^2^(Fo^2^)+(0.0494P)^2^+1.8620P] where P=(Fo^2^+2Fc^2^)/3'
_refine_ls_weighting_scheme calc
_refine_ls_wR_factor_gt 0.0930
_refine_ls_wR_factor_ref 0.0970
_reflns_number_gt 6590
_reflns_number_total 7678
_reflns_threshold_expression >2sigma(I)
_cod_data_source_file ic301684h_si_002_1.cif
_cod_data_source_block cu_david4b_0m
_cod_original_cell_volume 4204.59(15)
_cod_database_code 4331155

loop_
_symmetry_equiv_pos_as_xyz
'x, y, z'
'-x, y+1/2, -z+1/2'
'-x, -y, -z'
'x, -y-1/2, z-1/2'

loop_
_atom_site_label
_atom_site_type_symbol
_atom_site_fract_x
_atom_site_fract_y
_atom_site_fract_z
_atom_site_U_iso_or_equiv
_atom_site_adp_type
_atom_site_occupancy
_atom_site_symmetry_multiplicity
_atom_site_calc_flag
_atom_site_refinement_flags
Sb1 Sb 0.208630(15) 0.85018(2) 0.788253(7) 0.02064(8) Uani 1 1 d .
Ni1 Ni 0.05647(4) 0.89222(6) 0.909281(17) 0.01675(13) Uani 1 1 d .
F1 F 0.28609(15) 0.7448(3) 0.83768(7) 0.0380(5) Uani 1 1 d .
F2 F 0.10972(15) 0.8335(2) 0.80847(8) 0.0343(5) Uani 1 1 d .
F3 F 0.16937(17) 0.6770(3) 0.75517(8) 0.0421(6) Uani 1 1 d .
F4 F 0.30408(16) 0.8742(3) 0.76657(8) 0.0396(6) Uani 1 1 d .
F5 F 0.24187(14) 1.0286(2) 0.82076(7) 0.0332(5) Uani 1 1 d .
F6 F 0.12854(16) 0.9623(3) 0.73971(7) 0.0357(5) Uani 1 1 d .
O1 O -0.05383(15) 0.9983(3) 0.88861(7) 0.0193(5) Uani 1 1 d .
O2 O 0.10237(15) 1.0466(2) 0.94900(7) 0.0199(5) Uani 1 1 d .
N1 N 0.00979(18) 0.7357(3) 0.87058(8) 0.0168(6) Uani 1 1 d .
N2 N 0.16843(18) 0.7902(3) 0.92835(9) 0.0179(6) Uani 1 1 d .
N3 N 0.1259(2) 0.2811(3) 0.82283(9) 0.0212(6) Uani 1 1 d D
H1N H 0.1806(17) 0.238(4) 0.8331(12) 0.025 Uiso 1 1 d D
N4 N 0.2959(2) 0.3319(3) 0.88668(9) 0.0215(6) Uani 1 1 d .
C1 C -0.1320(2) 0.9635(4) 0.85761(10) 0.0185(7) Uani 1 1 d .
C2 C -0.2098(2) 1.0645(4) 0.84596(11) 0.0198(7) Uani 1 1 d .
C3 C -0.2896(2) 1.0259(4) 0.81117(11) 0.0200(7) Uani 1 1 d .
H3A H -0.3397 1.0936 0.8033 0.024 Uiso 1 1 calc R
C4 C -0.3034(2) 0.8931(4) 0.78601(11) 0.0211(7) Uani 1 1 d .
C5 C -0.2320(2) 0.7950(4) 0.79861(11) 0.0201(7) Uani 1 1 d .
H5A H -0.2395 0.7026 0.7838 0.024 Uiso 1 1 calc R
C6 C -0.1464(2) 0.8284(4) 0.83366(11) 0.0200(7) Uani 1 1 d .
C7 C -0.0752(2) 0.7233(4) 0.84202(10) 0.0181(7) Uani 1 1 d .
H7A H -0.0905 0.6345 0.8252 0.022 Uiso 1 1 calc R
C8 C 0.0768(2) 0.6260(4) 0.87326(11) 0.0185(7) Uani 1 1 d .
C9 C 0.0631(2) 0.5010(4) 0.84670(11) 0.0198(7) Uani 1 1 d .
H9A H 0.0037 0.4789 0.8251 0.024 Uiso 1 1 calc R
C10 C 0.1366(2) 0.4104(4) 0.85214(11) 0.0196(7) Uani 1 1 d .
C11 C 0.2243(2) 0.4357(4) 0.88392(11) 0.0190(7) Uani 1 1 d .
C12 C 0.2382(2) 0.5619(4) 0.91012(11) 0.0191(7) Uani 1 1 d .
H12A H 0.2976 0.5827 0.9318 0.023 Uiso 1 1 calc R
C13 C 0.1648(2) 0.6574(4) 0.90449(11) 0.0191(7) Uani 1 1 d .
C14 C 0.2452(2) 0.8333(4) 0.95968(11) 0.0211(7) Uani 1 1 d .
H14A H 0.2982 0.7730 0.9648 0.025 Uiso 1 1 calc R
C15 C 0.2574(2) 0.9597(4) 0.98655(11) 0.0188(7) Uani 1 1 d .
C16 C 0.3457(2) 0.9841(4) 1.01971(11) 0.0221(7) Uani 1 1 d .
H16A H 0.3943 0.9167 1.0222 0.027 Uiso 1 1 calc R
C17 C 0.3636(2) 1.1021(4) 1.04840(11) 0.0204(7) Uani 1 1 d .
C18 C 0.2882(2) 1.1972(4) 1.04310(11) 0.0203(7) Uani 1 1 d .
H18A H 0.2990 1.2782 1.0631 0.024 Uiso 1 1 calc R
C19 C 0.2004(2) 1.1828(4) 1.01143(11) 0.0185(7) Uani 1 1 d .
C20 C 0.1831(2) 1.0605(4) 0.98086(10) 0.0181(7) Uani 1 1 d .
C21 C 0.1078(3) 0.3257(4) 0.77516(11) 0.0295(8) Uani 1 1 d .
H21A H 0.1560 0.3944 0.7744 0.044 Uiso 1 1 calc R
H21B H 0.0472 0.3737 0.7626 0.044 Uiso 1 1 calc R
H21C H 0.1084 0.2381 0.7574 0.044 Uiso 1 1 calc R
C22 C 0.0552(3) 0.1734(4) 0.82585(13) 0.0298(8) Uani 1 1 d .
H22A H 0.0670 0.1515 0.8574 0.045 Uiso 1 1 calc R
H22B H 0.0591 0.0823 0.8102 0.045 Uiso 1 1 calc R
H22C H -0.0068 0.2160 0.8119 0.045 Uiso 1 1 calc R
C23 C 0.3876(2) 0.3983(4) 0.89675(13) 0.0305(8) Uani 1 1 d .
H23A H 0.3814 0.4884 0.8790 0.046 Uiso 1 1 calc R
H23B H 0.4279 0.3284 0.8892 0.046 Uiso 1 1 calc R
H23C H 0.4146 0.4226 0.9287 0.046 Uiso 1 1 calc R
C24 C 0.2997(3) 0.2095(4) 0.91711(12) 0.0289(8) Uani 1 1 d .
H24A H 0.2380 0.1656 0.9090 0.043 Uiso 1 1 calc R
H24B H 0.3202 0.2463 0.9479 0.043 Uiso 1 1 calc R
H24C H 0.3433 0.1349 0.9148 0.043 Uiso 1 1 calc R
C25 C -0.2033(2) 1.2079(4) 0.87194(11) 0.0203(7) Uani 1 1 d .
C26 C -0.1853(3) 1.1713(4) 0.92107(12) 0.0276(8) Uani 1 1 d .
H26A H -0.1289 1.1119 0.9333 0.041 Uiso 1 1 calc R
H26B H -0.2379 1.1157 0.9230 0.041 Uiso 1 1 calc R
H26C H -0.1777 1.2629 0.9382 0.041 Uiso 1 1 calc R
C27 C -0.1259(2) 1.3059(4) 0.86787(12) 0.0252(7) Uani 1 1 d .
H27A H -0.0667 1.2534 0.8799 0.038 Uiso 1 1 calc R
H27B H -0.1220 1.3972 0.8848 0.038 Uiso 1 1 calc R
H27C H -0.1395 1.3297 0.8363 0.038 Uiso 1 1 calc R
C28 C -0.2931(3) 1.2985(4) 0.85388(13) 0.0295(8) Uani 1 1 d .
H28A H -0.3074 1.3210 0.8222 0.044 Uiso 1 1 calc R
H28B H -0.2852 1.3906 0.8708 0.044 Uiso 1 1 calc R
H28C H -0.3441 1.2417 0.8571 0.044 Uiso 1 1 calc R
C29 C -0.3952(2) 0.8687(4) 0.74701(12) 0.0231(7) Uani 1 1 d .
C30 C -0.4742(3) 0.8647(5) 0.76464(14) 0.0420(11) Uani 1 1 d .
H30A H -0.4640 0.7839 0.7862 0.063 Uiso 1 1 calc R
H30B H -0.5330 0.8493 0.7396 0.063 Uiso 1 1 calc R
H30C H -0.4764 0.9584 0.7794 0.063 Uiso 1 1 calc R
C31 C -0.4108(3) 0.9955(5) 0.71390(13) 0.0387(10) Uani 1 1 d .
H31A H -0.4686 0.9795 0.6884 0.058 Uiso 1 1 calc R
H31B H -0.3590 1.0002 0.7033 0.058 Uiso 1 1 calc R
H31C H -0.4146 1.0884 0.7287 0.058 Uiso 1 1 calc R
C32 C -0.3952(3) 0.7259(5) 0.72223(14) 0.0398(10) Uani 1 1 d .
H32A H -0.3843 0.6428 0.7430 0.060 Uiso 1 1 calc R
H32B H -0.3461 0.7293 0.7099 0.060 Uiso 1 1 calc R
H32C H -0.4552 0.7136 0.6978 0.060 Uiso 1 1 calc R
C33 C 0.1236(2) 1.2924(4) 1.00881(11) 0.0203(7) Uani 1 1 d .
C34 C 0.0937(3) 1.3736(4) 0.96433(13) 0.0315(9) Uani 1 1 d .
H34A H 0.1465 1.4283 0.9622 0.047 Uiso 1 1 calc R
H34B H 0.0437 1.4424 0.9623 0.047 Uiso 1 1 calc R
H34C H 0.0718 1.3023 0.9397 0.047 Uiso 1 1 calc R
C35 C 0.0417(2) 1.2106(4) 1.01392(13) 0.0283(8) Uani 1 1 d .
H35A H 0.0164 1.1402 0.9893 0.042 Uiso 1 1 calc R
H35B H -0.0064 1.2816 1.0133 0.042 Uiso 1 1 calc R
H35C H 0.0626 1.1575 1.0425 0.042 Uiso 1 1 calc R
C36 C 0.1562(3) 1.4066(5) 1.04653(15) 0.0412(11) Uani 1 1 d .
H36A H 0.2084 1.4624 1.0442 0.062 Uiso 1 1 calc R
H36B H 0.1758 1.3562 1.0755 0.062 Uiso 1 1 calc R
H36C H 0.1053 1.4742 1.0440 0.062 Uiso 1 1 calc R
C37 C 0.4603(2) 1.1268(4) 1.08430(12) 0.0248(8) Uani 1 1 d .
C38 C 0.4874(3) 0.9935(5) 1.11543(13) 0.0351(9) Uani 1 1 d .
H38A H 0.4425 0.9809 1.1302 0.053 Uiso 1 1 calc R
H38B H 0.5492 1.0089 1.1381 0.053 Uiso 1 1 calc R
H38C H 0.4878 0.9050 1.0980 0.053 Uiso 1 1 calc R
C39 C 0.4647(3) 1.2629(4) 1.11307(13) 0.0333(9) Uani 1 1 d .
H39A H 0.4465 1.3501 1.0938 0.050 Uiso 1 1 calc R
H39B H 0.5280 1.2756 1.1346 0.050 Uiso 1 1 calc R
H39C H 0.4224 1.2501 1.1292 0.050 Uiso 1 1 calc R
C40 C 0.5310(3) 1.1475(5) 1.06146(13) 0.0344(9) Uani 1 1 d .
H40A H 0.5130 1.2321 1.0411 0.052 Uiso 1 1 calc R
H40B H 0.5327 1.0586 1.0444 0.052 Uiso 1 1 calc R
H40C H 0.5924 1.1651 1.0843 0.052 Uiso 1 1 calc R

loop_
_atom_site_aniso_label
_atom_site_aniso_U_11
_atom_site_aniso_U_22
_atom_site_aniso_U_33
_atom_site_aniso_U_23
_atom_site_aniso_U_13
_atom_site_aniso_U_12
Sb1 0.02192(13) 0.01758(14) 0.02271(13) 0.00123(8) 0.00847(9) 0.00169(8)
Ni1 0.0171(3) 0.0132(3) 0.0194(3) -0.0018(2) 0.0061(2) 0.0016(2)
F1 0.0356(13) 0.0365(14) 0.0354(12) 0.0132(10) 0.0053(10) 0.0119(10)
F2 0.0335(12) 0.0312(14) 0.0476(14) 0.0087(9) 0.0260(11) 0.0035(9)
F3 0.0477(15) 0.0255(14) 0.0515(15) -0.0126(10) 0.0163(12) -0.0058(11)
F4 0.0429(14) 0.0359(15) 0.0550(15) -0.0010(10) 0.0357(12) -0.0007(10)
F5 0.0305(12) 0.0252(13) 0.0415(13) -0.0093(9) 0.0104(10) -0.0010(9)
F6 0.0409(13) 0.0320(14) 0.0283(12) 0.0098(9) 0.0056(10) 0.0080(10)
O1 0.0185(12) 0.0172(13) 0.0205(12) -0.0009(8) 0.0050(10) 0.0016(9)
O2 0.0188(12) 0.0166(13) 0.0221(12) -0.0048(9) 0.0048(10) 0.0001(9)
N1 0.0188(14) 0.0135(15) 0.0193(14) -0.0007(10) 0.0084(11) -0.0007(10)
N2 0.0191(14) 0.0137(15) 0.0218(14) -0.0008(10) 0.0086(12) 0.0016(11)
N3 0.0213(15) 0.0183(17) 0.0253(15) -0.0028(11) 0.0099(12) 0.0014(12)
N4 0.0244(15) 0.0152(16) 0.0275(15) 0.0002(11) 0.0126(13) 0.0048(11)
C1 0.0181(16) 0.0180(19) 0.0199(16) 0.0014(12) 0.0077(14) -0.0012(13)
C2 0.0211(17) 0.0168(19) 0.0226(17) 0.0019(12) 0.0092(14) 0.0015(13)
C3 0.0191(16) 0.0148(19) 0.0257(18) 0.0023(12) 0.0078(14) 0.0054(13)
C4 0.0196(17) 0.0196(19) 0.0244(18) -0.0007(13) 0.0084(14) 0.0000(13)
C5 0.0216(17) 0.0154(18) 0.0229(17) -0.0046(12) 0.0078(14) -0.0034(13)
C6 0.0198(16) 0.0186(19) 0.0219(17) 0.0009(12) 0.0077(14) 0.0016(13)
C7 0.0207(17) 0.0128(18) 0.0221(17) -0.0005(12) 0.0092(14) 0.0012(13)
C8 0.0221(17) 0.0127(18) 0.0220(17) 0.0013(12) 0.0097(14) 0.0023(13)
C9 0.0193(16) 0.0191(19) 0.0209(17) -0.0011(12) 0.0070(14) -0.0008(13)
C10 0.0265(18) 0.0130(18) 0.0222(17) -0.0019(12) 0.0124(14) -0.0010(13)
C11 0.0214(17) 0.0153(18) 0.0224(17) 0.0026(12) 0.0105(14) 0.0023(13)
C12 0.0197(16) 0.0179(19) 0.0205(16) 0.0015(12) 0.0081(14) 0.0017(13)
C13 0.0222(17) 0.0187(19) 0.0179(16) 0.0011(12) 0.0089(14) -0.0013(13)
C14 0.0185(17) 0.019(2) 0.0261(18) 0.0012(13) 0.0085(14) 0.0037(13)
C15 0.0196(16) 0.0157(18) 0.0217(17) 0.0005(12) 0.0084(14) 0.0012(13)
C16 0.0193(17) 0.021(2) 0.0272(18) 0.0004(13) 0.0094(15) 0.0040(13)
C17 0.0209(17) 0.0174(19) 0.0224(17) -0.0010(13) 0.0074(14) 0.0001(13)
C18 0.0210(17) 0.0180(19) 0.0228(17) -0.0027(13) 0.0090(14) -0.0002(13)
C19 0.0235(17) 0.0138(18) 0.0202(16) -0.0017(12) 0.0104(14) 0.0003(13)
C20 0.0191(16) 0.0159(18) 0.0204(16) 0.0006(12) 0.0087(14) 0.0003(13)
C21 0.036(2) 0.030(2) 0.0216(18) -0.0022(14) 0.0093(16) 0.0068(17)
C22 0.0259(19) 0.021(2) 0.045(2) -0.0081(15) 0.0170(18) -0.0042(15)
C23 0.0250(19) 0.027(2) 0.042(2) -0.0035(16) 0.0151(17) 0.0053(15)
C24 0.031(2) 0.024(2) 0.033(2) 0.0064(15) 0.0132(17) 0.0073(15)
C25 0.0201(17) 0.0162(19) 0.0244(17) -0.0006(13) 0.0081(14) 0.0003(13)
C26 0.034(2) 0.025(2) 0.0264(19) -0.0063(14) 0.0133(16) 0.0017(15)
C27 0.0292(19) 0.0174(19) 0.0310(19) -0.0041(14) 0.0135(16) -0.0028(15)
C28 0.0277(19) 0.021(2) 0.037(2) -0.0095(15) 0.0081(17) 0.0051(15)
C29 0.0202(17) 0.021(2) 0.0254(18) -0.0026(13) 0.0052(15) 0.0028(14)
C30 0.021(2) 0.070(3) 0.031(2) -0.0103(19) 0.0054(17) -0.0076(19)
C31 0.040(2) 0.033(2) 0.027(2) 0.0033(16) -0.0053(18) -0.0038(18)
C32 0.029(2) 0.033(3) 0.041(2) -0.0137(18) -0.0059(18) 0.0042(17)
C33 0.0203(17) 0.0183(19) 0.0217(17) -0.0037(13) 0.0066(14) 0.0012(13)
C34 0.036(2) 0.025(2) 0.039(2) 0.0111(16) 0.0201(18) 0.0089(16)
C35 0.0275(19) 0.025(2) 0.039(2) 0.0041(15) 0.0194(17) 0.0042(15)
C36 0.026(2) 0.036(3) 0.052(3) -0.0246(19) 0.0031(19) 0.0101(17)
C37 0.0206(18) 0.027(2) 0.0253(18) -0.0053(14) 0.0062(15) 0.0007(14)
C38 0.031(2) 0.035(2) 0.030(2) -0.0005(16) -0.0005(17) 0.0016(17)
C39 0.0250(19) 0.033(2) 0.034(2) -0.0134(16) 0.0016(17) 0.0031(16)
C40 0.0229(19) 0.043(3) 0.037(2) -0.0083(17) 0.0100(17) -0.0034(16)

loop_
_atom_type_symbol
_atom_type_description
_atom_type_scat_dispersion_real
_atom_type_scat_dispersion_imag
_atom_type_scat_source
C C 0.0181 0.0091 'International Tables Vol C Tables 4.2.6.8 and 6.1.1.4'
H H 0.0000 0.0000 'International Tables Vol C Tables 4.2.6.8 and 6.1.1.4'
F F 0.0727 0.0534 'International Tables Vol C Tables 4.2.6.8 and 6.1.1.4'
N N 0.0311 0.0180 'International Tables Vol C Tables 4.2.6.8 and 6.1.1.4'
Ni Ni -3.0029 0.5091 'International Tables Vol C Tables 4.2.6.8 and 6.1.1.4'
O O 0.0492 0.0322 'International Tables Vol C Tables 4.2.6.8 and 6.1.1.4'
Sb Sb -0.0562 5.8946 'International Tables Vol C Tables 4.2.6.8 and 6.1.1.4'

loop_
_geom_angle_atom_site_label_1
_geom_angle_atom_site_label_2
_geom_angle_atom_site_label_3
_geom_angle
F4 Sb1 F1 91.36(11)
F4 Sb1 F3 91.44(11)
F1 Sb1 F3 91.55(11)
F4 Sb1 F2 177.36(10)
F1 Sb1 F2 91.11(10)
F3 Sb1 F2 89.42(11)
F4 Sb1 F5 90.67(10)
F1 Sb1 F5 90.49(10)
F3 Sb1 F5 177.03(10)
F2 Sb1 F5 88.38(10)
F4 Sb1 F6 90.17(10)
F1 Sb1 F6 177.60(10)
F3 Sb1 F6 90.25(11)
F2 Sb1 F6 87.33(10)
F5 Sb1 F6 87.65(10)
N1 Ni1 O2 178.67(11)
N1 Ni1 O1 94.23(11)
O2 Ni1 O1 85.80(10)
N1 Ni1 N2 85.93(12)
O2 Ni1 N2 94.10(11)
O1 Ni1 N2 177.69(11)
C1 O1 Ni1 128.9(2)
C20 O2 Ni1 129.1(2)
C7 N1 C8 120.7(3)
C7 N1 Ni1 125.8(2)
C8 N1 Ni1 113.5(2)
C14 N2 C13 121.0(3)
C14 N2 Ni1 125.6(2)
C13 N2 Ni1 113.3(2)
C10 N3 C22 113.1(3)
C10 N3 C21 111.7(3)
C22 N3 C21 111.8(3)
C10 N3 H1N 104(3)
C22 N3 H1N 108(3)
C21 N3 H1N 107(2)
C11 N4 C24 112.4(3)
C11 N4 C23 114.2(3)
C24 N4 C23 111.4(3)
O1 C1 C6 122.9(3)
O1 C1 C2 120.1(3)
C6 C1 C2 117.0(3)
C3 C2 C1 117.7(3)
C3 C2 C25 121.3(3)
C1 C2 C25 120.9(3)
C2 C3 C4 125.5(3)
C2 C3 H3A 117.3
C4 C3 H3A 117.3
C5 C4 C3 116.6(3)
C5 C4 C29 124.1(3)
C3 C4 C29 119.3(3)
C4 C5 C6 121.2(3)
C4 C5 H5A 119.4
C6 C5 H5A 119.4
C7 C6 C1 121.6(3)
C7 C6 C5 116.5(3)
C1 C6 C5 121.9(3)
N1 C7 C6 126.5(3)
N1 C7 H7A 116.8
C6 C7 H7A 116.8
C9 C8 C13 119.8(3)
C9 C8 N1 126.3(3)
C13 C8 N1 113.8(3)
C10 C9 C8 118.7(3)
C10 C9 H9A 120.6
C8 C9 H9A 120.6
C9 C10 C11 122.9(3)
C9 C10 N3 120.3(3)
C11 C10 N3 116.8(3)
C12 C11 C10 118.3(3)
C12 C11 N4 123.9(3)
C10 C11 N4 117.7(3)
C13 C12 C11 119.8(3)
C13 C12 H12A 120.1
C11 C12 H12A 120.1
C12 C13 C8 120.4(3)
C12 C13 N2 126.2(3)
C8 C13 N2 113.3(3)
N2 C14 C15 126.6(3)
N2 C14 H14A 116.7
C15 C14 H14A 116.7
C14 C15 C16 117.8(3)
C14 C15 C20 121.5(3)
C16 C15 C20 120.8(3)
C17 C16 C15 122.0(3)
C17 C16 H16A 119.0
C15 C16 H16A 119.0
C16 C17 C18 116.1(3)
C16 C17 C37 121.3(3)
C18 C17 C37 122.7(3)
C19 C18 C17 125.7(3)
C19 C18 H18A 117.1
C17 C18 H18A 117.1
C18 C19 C20 117.7(3)
C18 C19 C33 121.3(3)
C20 C19 C33 121.0(3)
O2 C20 C15 122.6(3)
O2 C20 C19 119.7(3)
C15 C20 C19 117.7(3)
N3 C21 H21A 109.5
N3 C21 H21B 109.5
H21A C21 H21B 109.5
N3 C21 H21C 109.5
H21A C21 H21C 109.5
H21B C21 H21C 109.5
N3 C22 H22A 109.5
N3 C22 H22B 109.5
H22A C22 H22B 109.5
N3 C22 H22C 109.5
H22A C22 H22C 109.5
H22B C22 H22C 109.5
N4 C23 H23A 109.5
N4 C23 H23B 109.5
H23A C23 H23B 109.5
N4 C23 H23C 109.5
H23A C23 H23C 109.5
H23B C23 H23C 109.5
N4 C24 H24A 109.5
N4 C24 H24B 109.5
H24A C24 H24B 109.5
N4 C24 H24C 109.5
H24A C24 H24C 109.5
H24B C24 H24C 109.5
C2 C25 C26 109.1(3)
C2 C25 C28 112.3(3)
C26 C25 C28 107.7(3)
C2 C25 C27 110.1(3)
C26 C25 C27 110.9(3)
C28 C25 C27 106.7(3)
C25 C26 H26A 109.5
C25 C26 H26B 109.5
H26A C26 H26B 109.5
C25 C26 H26C 109.5
H26A C26 H26C 109.5
H26B C26 H26C 109.5
C25 C27 H27A 109.5
C25 C27 H27B 109.5
H27A C27 H27B 109.5
C25 C27 H27C 109.5
H27A C27 H27C 109.5
H27B C27 H27C 109.5
C25 C28 H28A 109.5
C25 C28 H28B 109.5
H28A C28 H28B 109.5
C25 C28 H28C 109.5
H28A C28 H28C 109.5
H28B C28 H28C 109.5
C32 C29 C31 108.0(3)
C32 C29 C30 109.1(3)
C31 C29 C30 109.4(3)
C32 C29 C4 111.9(3)
C31 C29 C4 108.9(3)
C30 C29 C4 109.6(3)
C29 C30 H30A 109.5
C29 C30 H30B 109.5
H30A C30 H30B 109.5
C29 C30 H30C 109.5
H30A C30 H30C 109.5
H30B C30 H30C 109.5
C29 C31 H31A 109.5
C29 C31 H31B 109.5
H31A C31 H31B 109.5
C29 C31 H31C 109.5
H31A C31 H31C 109.5
H31B C31 H31C 109.5
C29 C32 H32A 109.5
C29 C32 H32B 109.5
H32A C32 H32B 109.5
C29 C32 H32C 109.5
H32A C32 H32C 109.5
H32B C32 H32C 109.5
C34 C33 C19 109.4(3)
C34 C33 C36 108.3(3)
C19 C33 C36 111.7(3)
C34 C33 C35 110.7(3)
C19 C33 C35 109.8(3)
C36 C33 C35 106.9(3)
C33 C34 H34A 109.5
C33 C34 H34B 109.5
H34A C34 H34B 109.5
C33 C34 H34C 109.5
H34A C34 H34C 109.5
H34B C34 H34C 109.5
C33 C35 H35A 109.5
C33 C35 H35B 109.5
H35A C35 H35B 109.5
C33 C35 H35C 109.5
H35A C35 H35C 109.5
H35B C35 H35C 109.5
C33 C36 H36A 109.5
C33 C36 H36B 109.5
H36A C36 H36B 109.5
C33 C36 H36C 109.5
H36A C36 H36C 109.5
H36B C36 H36C 109.5
C38 C37 C39 107.7(3)
C38 C37 C40 109.6(3)
C39 C37 C40 107.9(3)
C38 C37 C17 109.5(3)
C39 C37 C17 112.7(3)
C40 C37 C17 109.4(3)
C37 C38 H38A 109.5
C37 C38 H38B 109.5
H38A C38 H38B 109.5
C37 C38 H38C 109.5
H38A C38 H38C 109.5
H38B C38 H38C 109.5
C37 C39 H39A 109.5
C37 C39 H39B 109.5
H39A C39 H39B 109.5
C37 C39 H39C 109.5
H39A C39 H39C 109.5
H39B C39 H39C 109.5
C37 C40 H40A 109.5
C37 C40 H40B 109.5
H40A C40 H40B 109.5
C37 C40 H40C 109.5
H40A C40 H40C 109.5
H40B C40 H40C 109.5

loop_
_geom_bond_atom_site_label_1
_geom_bond_atom_site_label_2
_geom_bond_distance
Sb1 F4 1.864(2)
Sb1 F1 1.866(2)
Sb1 F3 1.869(2)
Sb1 F2 1.877(2)
Sb1 F5 1.892(2)
Sb1 F6 1.895(2)
Ni1 N1 1.851(3)
Ni1 O2 1.852(2)
Ni1 O1 1.862(2)
Ni1 N2 1.864(3)
O1 C1 1.297(4)
O2 C20 1.302(4)
N1 C7 1.307(4)
N1 C8 1.419(4)
N2 C14 1.308(4)
N2 C13 1.417(4)
N3 C10 1.475(4)
N3 C22 1.498(4)
N3 C21 1.506(4)
N3 H1N 0.881(19)
N4 C11 1.434(4)
N4 C24 1.465(4)
N4 C23 1.468(5)
C1 C6 1.420(5)
C1 C2 1.451(4)
C2 C3 1.376(5)
C2 C25 1.528(5)
C3 C4 1.422(5)
C3 H3A 0.9500
C4 C5 1.362(5)
C4 C29 1.532(5)
C5 C6 1.426(5)
C5 H5A 0.9500
C6 C7 1.410(4)
C7 H7A 0.9500
C8 C9 1.388(5)
C8 C13 1.397(5)
C9 C10 1.364(5)
C9 H9A 0.9500
C10 C11 1.391(5)
C11 C12 1.390(5)
C12 C13 1.389(5)
C12 H12A 0.9500
C14 C15 1.406(5)
C14 H14A 0.9500
C15 C16 1.413(5)
C15 C20 1.430(4)
C16 C17 1.373(5)
C16 H16A 0.9500
C17 C18 1.414(5)
C17 C37 1.538(5)
C18 C19 1.377(5)
C18 H18A 0.9500
C19 C20 1.440(4)
C19 C33 1.530(4)
C21 H21A 0.9800
C21 H21B 0.9800
C21 H21C 0.9800
C22 H22A 0.9800
C22 H22B 0.9800
C22 H22C 0.9800
C23 H23A 0.9800
C23 H23B 0.9800
C23 H23C 0.9800
C24 H24A 0.9800
C24 H24B 0.9800
C24 H24C 0.9800
C25 C26 1.533(5)
C25 C28 1.538(5)
C25 C27 1.539(5)
C26 H26A 0.9800
C26 H26B 0.9800
C26 H26C 0.9800
C27 H27A 0.9800
C27 H27B 0.9800
C27 H27C 0.9800
C28 H28A 0.9800
C28 H28B 0.9800
C28 H28C 0.9800
C29 C32 1.520(5)
C29 C31 1.525(5)
C29 C30 1.525(5)
C30 H30A 0.9800
C30 H30B 0.9800
C30 H30C 0.9800
C31 H31A 0.9800
C31 H31B 0.9800
C31 H31C 0.9800
C32 H32A 0.9800
C32 H32B 0.9800
C32 H32C 0.9800
C33 C34 1.520(5)
C33 C36 1.532(5)
C33 C35 1.532(5)
C34 H34A 0.9800
C34 H34B 0.9800
C34 H34C 0.9800
C35 H35A 0.9800
C35 H35B 0.9800
C35 H35C 0.9800
C36 H36A 0.9800
C36 H36B 0.9800
C36 H36C 0.9800
C37 C38 1.527(5)
C37 C39 1.528(5)
C37 C40 1.537(5)
C38 H38A 0.9800
C38 H38B 0.9800
C38 H38C 0.9800
C39 H39A 0.9800
C39 H39B 0.9800
C39 H39C 0.9800
C40 H40A 0.9800
C40 H40B 0.9800
C40 H40C 0.9800

loop_
_geom_torsion_atom_site_label_1
_geom_torsion_atom_site_label_2
_geom_torsion_atom_site_label_3
_geom_torsion_atom_site_label_4
_geom_torsion
N1 Ni1 O1 C1 0.1(3)
O2 Ni1 O1 C1 -178.6(3)
O1 Ni1 O2 C20 176.4(3)
N2 Ni1 O2 C20 -5.9(3)
O1 Ni1 N1 C7 -2.0(3)
N2 Ni1 N1 C7 -179.7(3)
O1 Ni1 N1 C8 176.2(2)
N2 Ni1 N1 C8 -1.5(2)
N1 Ni1 N2 C14 -178.9(3)
O2 Ni1 N2 C14 -0.2(3)
N1 Ni1 N2 C13 2.7(2)
O2 Ni1 N2 C13 -178.7(2)
Ni1 O1 C1 C6 1.1(4)
Ni1 O1 C1 C2 -178.8(2)
O1 C1 C2 C3 176.5(3)
C6 C1 C2 C3 -3.4(4)
O1 C1 C2 C25 -4.3(4)
C6 C1 C2 C25 175.8(3)
C1 C2 C3 C4 1.4(5)
C25 C2 C3 C4 -177.8(3)
C2 C3 C4 C5 2.1(5)
C2 C3 C4 C29 -177.7(3)
C3 C4 C5 C6 -3.4(5)
C29 C4 C5 C6 176.4(3)
O1 C1 C6 C7 -0.6(5)
C2 C1 C6 C7 179.3(3)
O1 C1 C6 C5 -177.7(3)
C2 C1 C6 C5 2.2(4)
C4 C5 C6 C7 -175.9(3)
C4 C5 C6 C1 1.3(5)
C8 N1 C7 C6 -175.1(3)
Ni1 N1 C7 C6 3.0(5)
C1 C6 C7 N1 -1.6(5)
C5 C6 C7 N1 175.7(3)
C7 N1 C8 C9 2.1(5)
Ni1 N1 C8 C9 -176.2(3)
C7 N1 C8 C13 178.3(3)
Ni1 N1 C8 C13 -0.1(3)
C13 C8 C9 C10 0.6(5)
N1 C8 C9 C10 176.6(3)
C8 C9 C10 C11 1.6(5)
C8 C9 C10 N3 -176.6(3)
C22 N3 C10 C9 -60.3(4)
C21 N3 C10 C9 66.8(4)
C22 N3 C10 C11 121.4(3)
C21 N3 C10 C11 -111.5(3)
C9 C10 C11 C12 -2.3(5)
N3 C10 C11 C12 175.9(3)
C9 C10 C11 N4 179.5(3)
N3 C10 C11 N4 -2.3(4)
C24 N4 C11 C12 93.6(4)
C23 N4 C11 C12 -34.5(4)
C24 N4 C11 C10 -88.3(4)
C23 N4 C11 C10 143.6(3)
C10 C11 C12 C13 0.9(5)
N4 C11 C12 C13 178.9(3)
C11 C12 C13 C8 1.2(5)
C11 C12 C13 N2 -179.5(3)
C9 C8 C13 C12 -2.0(5)
N1 C8 C13 C12 -178.4(3)
C9 C8 C13 N2 178.6(3)
N1 C8 C13 N2 2.2(4)
C14 N2 C13 C12 -1.2(5)
Ni1 N2 C13 C12 177.3(3)
C14 N2 C13 C8 178.1(3)
Ni1 N2 C13 C8 -3.3(3)
C13 N2 C14 C15 -178.1(3)
Ni1 N2 C14 C15 3.6(5)
N2 C14 C15 C16 177.9(3)
N2 C14 C15 C20 -1.8(5)
C14 C15 C16 C17 -178.1(3)
C20 C15 C16 C17 1.6(5)
C15 C16 C17 C18 0.6(5)
C15 C16 C17 C37 -180.0(3)
C16 C17 C18 C19 -1.4(5)
C37 C17 C18 C19 179.2(3)
C17 C18 C19 C20 0.0(5)
C17 C18 C19 C33 179.8(3)
Ni1 O2 C20 C15 8.8(4)
Ni1 O2 C20 C19 -172.5(2)
C14 C15 C20 O2 -4.5(5)
C16 C15 C20 O2 175.8(3)
C14 C15 C20 C19 176.7(3)
C16 C15 C20 C19 -3.0(5)
C18 C19 C20 O2 -176.7(3)
C33 C19 C20 O2 3.5(5)
C18 C19 C20 C15 2.1(4)
C33 C19 C20 C15 -177.7(3)
C3 C2 C25 C26 118.2(3)
C1 C2 C25 C26 -61.0(4)
C3 C2 C25 C28 -1.1(4)
C1 C2 C25 C28 179.7(3)
C3 C2 C25 C27 -119.9(3)
C1 C2 C25 C27 60.9(4)
C5 C4 C29 C32 -3.5(5)
C3 C4 C29 C32 176.3(3)
C5 C4 C29 C31 -122.8(4)
C3 C4 C29 C31 57.0(4)
C5 C4 C29 C30 117.7(4)
C3 C4 C29 C30 -62.5(4)
C18 C19 C33 C34 116.2(4)
C20 C19 C33 C34 -64.0(4)
C18 C19 C33 C36 -3.7(5)
C20 C19 C33 C36 176.1(3)
C18 C19 C33 C35 -122.1(3)
C20 C19 C33 C35 57.7(4)
C16 C17 C37 C38 -59.1(4)
C18 C17 C37 C38 120.3(4)
C16 C17 C37 C39 -179.0(3)
C18 C17 C37 C39 0.4(5)
C16 C17 C37 C40 61.0(4)
C18 C17 C37 C40 -119.6(4)
